data_4511876
loop_
_publ_author_name
'Harada, Jun'
'Ogawa, Keiichiro'

_publ_section_title
;
 What Molecules Are Likely or Unlikely To Undergo Pedal Motions in
 Crystals?
;
_journal_issue 10
_journal_name_full 'Crystal Growth &amp; Design'
_journal_page_first 5182
_journal_paper_doi 10.1021/cg500962y
_journal_volume 14
_journal_year 2014
_chemical_formula_moiety 'C18 H22'
_chemical_formula_sum 'C18 H22'
_chemical_formula_weight 238.35
_chemical_name_systematic
;
 ?
;
_space_group_crystal_system monoclinic
_space_group_IT_number 14
_space_group_name_Hall '-P 2yn'
_space_group_name_H-M_alt 'P 1 21/n 1'
_symmetry_space_group_name_Hall '-P 2yn'
_symmetry_space_group_name_H-M 'P 1 21/n 1'
_atom_sites_solution_hydrogens geom
_atom_sites_solution_primary direct
_audit_creation_date 2014-06-26
_audit_creation_method
;
Olex2 1.2
(compiled 2014.06.23 svn.r2946 for OlexSys, GUI svn.r4855)
;
_cell_angle_alpha 90
_cell_angle_beta 97.286(1)
_cell_angle_gamma 90
_cell_formula_units_Z 2
_cell_length_a 10.5992(6)
_cell_length_b 6.5465(4)
_cell_length_c 10.7201(6)
_cell_measurement_reflns_used 3442
_cell_measurement_temperature 300
_cell_measurement_theta_max 26.922
_cell_measurement_theta_min 2.546
_cell_volume 737.84(7)
_computing_cell_refinement 'SAINT v6.02A (Bruker, 2001)'
_computing_data_collection 'SMART v5.054 (Bruker, 1998)'
_computing_data_reduction 'SAINT v6.02A (Bruker, 2001)'
_computing_molecular_graphics 'XP (Bruker, 1998)'
_computing_publication_material 'Olex2 (Dolomanov et al., 2009)'
_computing_structure_refinement 'ShelXL (Sheldrick, 2008)'
_computing_structure_solution 'ShelXS (Sheldrick, 2008)'
_diffrn_ambient_temperature 300
_diffrn_detector_area_resol_mean 8.192
_diffrn_measured_fraction_theta_full 1.000
_diffrn_measured_fraction_theta_max 1.000
_diffrn_measurement_device_type 'Bruker SMART 1000'
_diffrn_measurement_method \w_scan
_diffrn_radiation_type MoK\a
_diffrn_radiation_wavelength 0.71073
_diffrn_reflns_av_R_equivalents 0.0091
_diffrn_reflns_av_unetI/netI 0.0080
_diffrn_reflns_Laue_measured_fraction_full 1.000
_diffrn_reflns_Laue_measured_fraction_max 1.000
_diffrn_reflns_limit_h_max 13
_diffrn_reflns_limit_h_min -13
_diffrn_reflns_limit_k_max 8
_diffrn_reflns_limit_k_min -8
_diffrn_reflns_limit_l_max 13
_diffrn_reflns_limit_l_min -13
_diffrn_reflns_number 9429
_diffrn_reflns_point_group_measured_fraction_full 1.000
_diffrn_reflns_point_group_measured_fraction_max 1.000
_diffrn_reflns_theta_full 25.242
_diffrn_reflns_theta_max 27.529
_diffrn_reflns_theta_min 2.546
_diffrn_source 'sealed X-ray tube'
_exptl_absorpt_coefficient_mu 0.060
_exptl_absorpt_correction_type multi-scan
_exptl_absorpt_process_details 'SADABS v.2.03 was used for absorption correction.'
_exptl_crystal_colour colourless
_exptl_crystal_colour_primary colourless
_exptl_crystal_density_diffrn 1.073
_exptl_crystal_description block
_exptl_crystal_F_000 260
_exptl_crystal_size_max 0.6
_exptl_crystal_size_mid 0.25
_exptl_crystal_size_min 0.25
_exptl_transmission_factor_max 0.973607
_exptl_transmission_factor_min 0.882674
_refine_diff_density_max 0.285
_refine_diff_density_min -0.225
_refine_diff_density_rms 0.044
_refine_ls_extinction_coef 0.05(2)
_refine_ls_extinction_expression Fc^*^=kFc[1+0.001xFc^2^\l^3^/sin(2\q)]^-1/4^
_refine_ls_extinction_method SHELXL
_refine_ls_goodness_of_fit_ref 1.101
_refine_ls_hydrogen_treatment constr
_refine_ls_matrix_type full
_refine_ls_number_parameters 165
_refine_ls_number_reflns 1701
_refine_ls_number_restraints 419
_refine_ls_restrained_S_all 1.025
_refine_ls_R_factor_all 0.0794
_refine_ls_R_factor_gt 0.0681
_refine_ls_shift/su_max 0.000
_refine_ls_shift/su_mean 0.000
_refine_ls_structure_factor_coef Fsqd
_refine_ls_weighting_details 'w=1/[\s^2^(Fo^2^)+(0.1590P)^2^+0.0875P] where P=(Fo^2^+2Fc^2^)/3'
_refine_ls_weighting_scheme calc
_refine_ls_wR_factor_gt 0.2382
_refine_ls_wR_factor_ref 0.2559
_reflns_Friedel_coverage 0.000
_reflns_number_gt 1287
_reflns_number_total 1701
_reflns_threshold_expression 'I > 2\s(I)'
_cod_data_source_file cg500962y_si_001.cif
_cod_data_source_block 2266MeDPErt
_cod_depositor_comments 'Adding full bibliography for 4511872--4511883.cif.'
_cod_database_code 4511876
_shelxl_version_number 2013-4
_shelx_space_group_comment
;
The symmetry employed for this shelxl refinement is uniquely defined
by the following loop, which should always be used as a source of
symmetry information in preference to the above space-group names.
They are only intended as comments.
;
_shelx_estimated_absorpt_t_max 0.985
_shelx_estimated_absorpt_t_min 0.965
_olex2_refinement_description
;
1. Others
 Fixed Uiso: H3(0.087) H4(0.115) H5(0.09) H7A(0.064) H7B(0.064) H8A(0.138)
 H8B(0.138) H8C(0.138) H9A(0.102) H9B(0.102) H9C(0.102) H3'(0.08) H4'(0.08)
 H5'(0.074) H71'(0.061) H72'(0.061) H81'(0.133) H82'(0.133) H83'(0.133)
 H91'(0.12) H92'(0.12) H93'(0.12)
 Fixed X: H3(0.4471) H4(0.5891) H5(0.6884) H7A(0.3735) H7B(0.4739) H8A(0.3321)
 H8B(0.373) H8C(0.2701) H9A(0.6371) H9B(0.6563) H9C(0.7592) H3'(0.4673)
 H4'(0.616) H5'(0.7105) H71'(0.6336) H72'(0.5382) H81'(0.3915) H82'(0.4408)
 H83'(0.3191) H91'(0.6785) H92'(0.6895) H93'(0.7922)
 Fixed Y: H3(0.3024) H4(0.0394) H5(-0.0488) H7A(0.4348) H7B(0.3037)
 H8A(0.5809) H8B(0.6304) H8C(0.4623) H9A(0.1807) H9B(-0.0415) H9C(0.1264)
 H3'(0.3035) H4'(0.0528) H5'(-0.0284) H71'(0.5186) H72'(0.653) H81'(0.6531)
 H82'(0.6878) H83'(0.5547) H91'(0.2135) H92'(-0.0125) H93'(0.149)
 Fixed Z: H3(0.9283) H4(0.9409) H5(0.7704) H7A(0.5069) H7B(0.447) H8A(0.6576)
 H8B(0.8001) H8C(0.7614) H9A(0.4703) H9B(0.5238) H9C(0.5629) H3'(0.9358)
 H4'(0.9444) H5'(0.7701) H71'(0.5253) H72'(0.5899) H81'(0.6802) H82'(0.8228)
 H83'(0.784) H91'(0.4783) H92'(0.5269) H93'(0.5786)
;
_olex2_submission_special_instructions 'No special instructions were received'

loop_
_space_group_symop_operation_xyz
'x, y, z'
'-x+1/2, y+1/2, -z+1/2'
'-x, -y, -z'
'x-1/2, -y-1/2, z-1/2'

loop_
_atom_site_label
_atom_site_type_symbol
_atom_site_fract_x
_atom_site_fract_y
_atom_site_fract_z
_atom_site_U_iso_or_equiv
_atom_site_adp_type
_atom_site_occupancy
_atom_site_site_symmetry_order
_atom_site_calc_flag
_atom_site_refinement_flags_posn
_atom_site_refinement_flags_occupancy
_atom_site_disorder_assembly
_atom_site_disorder_group
C1 C 0.5059(3) 0.3065(4) 0.6391(3) 0.0521(7) Uani 0.700(6) 1 d . P A 1
C2 C 0.4506(4) 0.3637(7) 0.7456(4) 0.0597(11) Uani 0.700(6) 1 d . P A 1
C3 C 0.4838(9) 0.2640(15) 0.8576(7) 0.072(2) Uani 0.700(6) 1 d . P A 1
H3 H 0.4471 0.3024 0.9283 0.087 Uiso 0.700(6) 1 calc R P A 1
C4 C 0.5700(8) 0.1099(14) 0.8655(7) 0.096(2) Uani 0.700(6) 1 d . P A 1
H4 H 0.5891 0.0394 0.9409 0.115 Uiso 0.700(6) 1 calc R P A 1
C5 C 0.6293(9) 0.0569(15) 0.7635(8) 0.075(2) Uani 0.700(6) 1 d . P A 1
H5 H 0.6884 -0.0488 0.7704 0.090 Uiso 0.700(6) 1 calc R P A 1
C6 C 0.6020(8) 0.1586(12) 0.6520(7) 0.0560(17) Uani 0.700(6) 1 d . P A 1
C7 C 0.4634(2) 0.4025(3) 0.5124(2) 0.0534(8) Uani 0.700(6) 1 d . P A 1
H7A H 0.3735 0.4348 0.5069 0.064 Uiso 0.700(6) 1 calc R P A 1
H7B H 0.4739 0.3037 0.4470 0.064 Uiso 0.700(6) 1 calc R P A 1
C8 C 0.3469(4) 0.5240(8) 0.7407(5) 0.0918(15) Uani 0.700(6) 1 d . P A 1
H8A H 0.3321 0.5809 0.6576 0.138 Uiso 0.700(6) 1 calc R P A 1
H8B H 0.3730 0.6304 0.8001 0.138 Uiso 0.700(6) 1 calc R P A 1
H8C H 0.2701 0.4623 0.7614 0.138 Uiso 0.700(6) 1 calc R P A 1
C9 C 0.6698(5) 0.1008(7) 0.5424(5) 0.0677(12) Uani 0.700(6) 1 d . P A 1
H9A H 0.6371 0.1807 0.4703 0.102 Uiso 0.700(6) 1 calc R P A 1
H9B H 0.6563 -0.0415 0.5238 0.102 Uiso 0.700(6) 1 calc R P A 1
H9C H 0.7592 0.1264 0.5629 0.102 Uiso 0.700(6) 1 calc R P A 1
C1' C 0.5516(7) 0.3612(11) 0.6592(5) 0.0496(15) Uani 0.300(6) 1 d . P A 2
C2' C 0.4846(9) 0.4003(17) 0.7619(10) 0.058(2) Uani 0.300(6) 1 d . P A 2
C3' C 0.510(2) 0.279(3) 0.8665(17) 0.067(3) Uani 0.300(6) 1 d . P A 2
H3' H 0.4673 0.3035 0.9358 0.080 Uiso 0.300(6) 1 calc R P A 2
C4' C 0.5953(14) 0.126(3) 0.8704(14) 0.067(3) Uani 0.300(6) 1 d . P A 2
H4' H 0.6160 0.0528 0.9444 0.080 Uiso 0.300(6) 1 calc R P A 2
C5' C 0.652(2) 0.078(3) 0.7655(16) 0.062(3) Uani 0.300(6) 1 d . P A 2
H5' H 0.7105 -0.0284 0.7701 0.074 Uiso 0.300(6) 1 calc R P A 2
C6' C 0.6253(18) 0.183(3) 0.6548(16) 0.050(3) Uani 0.300(6) 1 d . P A 2
C7' C 0.5511(4) 0.5187(8) 0.5554(5) 0.0505(16) Uani 0.300(6) 1 d . P A 2
H71' H 0.6336 0.5186 0.5253 0.061 Uiso 0.300(6) 1 calc R P A 2
H72' H 0.5382 0.6530 0.5899 0.061 Uiso 0.300(6) 1 calc R P A 2
C8' C 0.4012(11) 0.5919(17) 0.7622(11) 0.088(3) Uani 0.300(6) 1 d . P A 2
H81' H 0.3915 0.6531 0.6802 0.133 Uiso 0.300(6) 1 calc R P A 2
H82' H 0.4408 0.6878 0.8228 0.133 Uiso 0.300(6) 1 calc R P A 2
H83' H 0.3191 0.5547 0.7840 0.133 Uiso 0.300(6) 1 calc R P A 2
C9' C 0.7036(10) 0.128(3) 0.5500(12) 0.080(4) Uani 0.300(6) 1 d . P A 2
H91' H 0.6785 0.2135 0.4783 0.120 Uiso 0.300(6) 1 calc R P A 2
H92' H 0.6895 -0.0125 0.5269 0.120 Uiso 0.300(6) 1 calc R P A 2
H93' H 0.7922 0.1490 0.5786 0.120 Uiso 0.300(6) 1 calc R P A 2

loop_
_atom_site_aniso_label
_atom_site_aniso_U_11
_atom_site_aniso_U_22
_atom_site_aniso_U_33
_atom_site_aniso_U_23
_atom_site_aniso_U_13
_atom_site_aniso_U_12
C1 0.0419(14) 0.0530(14) 0.0607(15) 0.0121(10) 0.0039(10) -0.0076(10)
C2 0.053(2) 0.065(2) 0.0626(19) 0.0150(14) 0.0124(15) -0.0066(15)
C3 0.057(4) 0.097(3) 0.065(3) 0.023(2) 0.016(2) -0.007(3)
C4 0.087(4) 0.121(4) 0.083(3) 0.055(3) 0.024(3) 0.017(3)
C5 0.060(4) 0.075(3) 0.091(3) 0.036(2) 0.009(2) 0.004(3)
C6 0.049(3) 0.053(2) 0.0661(19) 0.0105(14) 0.0066(17) -0.008(2)
C7 0.0481(11) 0.0543(13) 0.0573(15) 0.0109(11) 0.0053(9) -0.0043(9)
C8 0.089(3) 0.098(3) 0.098(3) 0.031(2) 0.047(2) 0.025(2)
C9 0.061(3) 0.0580(16) 0.086(2) 0.0147(16) 0.015(2) 0.0121(17)
C1' 0.042(3) 0.061(3) 0.046(2) 0.012(2) 0.005(2) -0.005(2)
C2' 0.051(4) 0.068(4) 0.056(3) 0.001(3) 0.007(3) -0.009(3)
C3' 0.057(7) 0.085(5) 0.056(4) 0.012(3) 0.002(3) -0.022(4)
C4' 0.048(4) 0.083(5) 0.065(5) 0.023(3) -0.012(3) -0.014(3)
C5' 0.042(5) 0.063(4) 0.079(4) 0.020(3) 0.000(3) -0.011(3)
C6' 0.038(5) 0.051(4) 0.062(4) 0.010(3) 0.004(3) -0.006(4)
C7' 0.052(3) 0.049(3) 0.052(3) 0.005(2) 0.011(2) -0.006(2)
C8' 0.099(7) 0.098(6) 0.077(5) 0.002(4) 0.045(5) 0.021(5)
C9' 0.040(5) 0.131(9) 0.067(4) -0.025(4) 0.005(3) 0.007(4)

loop_
_atom_type_symbol
_atom_type_description
_atom_type_scat_dispersion_real
_atom_type_scat_dispersion_imag
_atom_type_scat_source
C C 0.0033 0.0016 'International Tables Vol C Tables 4.2.6.8 and 6.1.1.4'
H H 0.0000 0.0000 'International Tables Vol C Tables 4.2.6.8 and 6.1.1.4'

loop_
_geom_angle_atom_site_label_1
_geom_angle_atom_site_label_2
_geom_angle_atom_site_label_3
_geom_angle
_geom_angle_site_symmetry_1
_geom_angle_site_symmetry_3
C2 C1 C6 118.6(4) . .
C2 C1 C7 120.9(3) . .
C6 C1 C7 120.5(4) . .
C1 C2 C8 122.3(4) . .
C3 C2 C1 119.9(5) . .
C3 C2 C8 117.6(5) . .
C2 C3 H3 119.8 . .
C4 C3 C2 120.3(6) . .
C4 C3 H3 119.8 . .
C3 C4 H4 119.7 . .
C3 C4 C5 120.7(6) . .
C5 C4 H4 119.7 . .
C4 C5 H5 119.8 . .
C6 C5 C4 120.4(6) . .
C6 C5 H5 119.8 . .
C1 C6 C9 120.7(5) . .
C5 C6 C1 119.6(5) . .
C5 C6 C9 119.5(5) . .
C1 C7 C7 113.7(3) . 3_666
C1 C7 H7A 108.8 . .
C1 C7 H7B 108.8 . .
C7 C7 H7A 108.8 3_666 .
C7 C7 H7B 108.8 3_666 .
H7A C7 H7B 107.7 . .
C2 C8 H8A 109.5 . .
C2 C8 H8B 109.5 . .
C2 C8 H8C 109.5 . .
H8A C8 H8B 109.5 . .
H8A C8 H8C 109.5 . .
H8B C8 H8C 109.5 . .
C6 C9 H9A 109.5 . .
C6 C9 H9B 109.5 . .
C6 C9 H9C 109.5 . .
H9A C9 H9B 109.5 . .
H9A C9 H9C 109.5 . .
H9B C9 H9C 109.5 . .
C2' C1' C6' 120.9(8) . .
C2' C1' C7' 119.7(6) . .
C6' C1' C7' 119.3(7) . .
C1' C2' C8' 119.9(9) . .
C3' C2' C1' 118.0(10) . .
C3' C2' C8' 121.5(11) . .
C2' C3' H3' 119.5 . .
C4' C3' C2' 121.0(14) . .
C4' C3' H3' 119.5 . .
C3' C4' H4' 119.8 . .
C3' C4' C5' 120.4(13) . .
C5' C4' H4' 119.8 . .
C4' C5' H5' 119.0 . .
C6' C5' C4' 121.9(14) . .
C6' C5' H5' 119.0 . .
C1' C6' C9' 125.1(11) . .
C5' C6' C1' 116.2(12) . .
C5' C6' C9' 116.8(12) . .
C1' C7' C7' 113.5(6) . 3_666
C1' C7' H71' 108.9 . .
C1' C7' H72' 108.9 . .
C7' C7' H71' 108.9 3_666 .
C7' C7' H72' 108.9 3_666 .
H71' C7' H72' 107.7 . .
C2' C8' H81' 109.5 . .
C2' C8' H82' 109.5 . .
C2' C8' H83' 109.5 . .
H81' C8' H82' 109.5 . .
H81' C8' H83' 109.5 . .
H82' C8' H83' 109.5 . .
C6' C9' H91' 109.5 . .
C6' C9' H92' 109.5 . .
C6' C9' H93' 109.5 . .
H91' C9' H92' 109.5 . .
H91' C9' H93' 109.5 . .
H92' C9' H93' 109.5 . .

loop_
_geom_bond_atom_site_label_1
_geom_bond_atom_site_label_2
_geom_bond_distance
_geom_bond_site_symmetry_2
C1 C2 1.399(5) .
C1 C6 1.399(6) .
C1 C7 1.513(4) .
C2 C3 1.373(6) .
C2 C8 1.515(5) .
C3 H3 0.9300 .
C3 C4 1.356(7) .
C4 H4 0.9300 .
C4 C5 1.373(7) .
C5 H5 0.9300 .
C5 C6 1.367(6) .
C6 C9 1.502(6) .
C7 C7 1.534(4) 3_666
C7 H7A 0.9700 .
C7 H7B 0.9700 .
C8 H8A 0.9600 .
C8 H8B 0.9600 .
C8 H8C 0.9600 .
C9 H9A 0.9600 .
C9 H9B 0.9600 .
C9 H9C 0.9600 .
C1' C2' 1.407(10) .
C1' C6' 1.410(11) .
C1' C7' 1.517(8) .
C2' C3' 1.371(12) .
C2' C8' 1.535(11) .
C3' H3' 0.9300 .
C3' C4' 1.348(13) .
C4' H4' 0.9300 .
C4' C5' 1.378(13) .
C5' H5' 0.9300 .
C5' C6' 1.368(13) .
C6' C9' 1.522(12) .
C7' C7' 1.522(9) 3_666
C7' H71' 0.9700 .
C7' H72' 0.9700 .
C8' H81' 0.9600 .
C8' H82' 0.9600 .
C8' H83' 0.9600 .
C9' H91' 0.9600 .
C9' H92' 0.9600 .
C9' H93' 0.9600 .

loop_
_geom_torsion_atom_site_label_1
_geom_torsion_atom_site_label_2
_geom_torsion_atom_site_label_3
_geom_torsion_atom_site_label_4
_geom_torsion
_geom_torsion_site_symmetry_4
C1 C2 C3 C4 -0.1(12) .
C2 C1 C6 C5 7.6(11) .
C2 C1 C6 C9 -176.4(5) .
C2 C1 C7 C7 89.0(4) 3_666
C2 C3 C4 C5 2.8(15) .
C3 C4 C5 C6 -0.2(15) .
C4 C5 C6 C1 -5.0(14) .
C4 C5 C6 C9 178.9(8) .
C6 C1 C2 C3 -5.0(8) .
C6 C1 C2 C8 179.4(5) .
C6 C1 C7 C7 -90.8(6) 3_666
C7 C1 C2 C3 175.2(6) .
C7 C1 C2 C8 -0.4(6) .
C7 C1 C6 C5 -172.6(7) .
C7 C1 C6 C9 3.4(10) .
C8 C2 C3 C4 175.7(7) .
C1' C2' C3' C4' -1(3) .
C2' C1' C6' C5' -15(2) .
C2' C1' C6' C9' -178.5(13) .
C2' C1' C7' C7' -94.5(8) 3_666
C2' C3' C4' C5' -5(3) .
C3' C4' C5' C6' 0(3) .
C4' C5' C6' C1' 9(3) .
C4' C5' C6' C9' 174.3(18) .
C6' C1' C2' C3' 11(2) .
C6' C1' C2' C8' -177.8(13) .
C6' C1' C7' C7' 89.1(13) 3_666
C7' C1' C2' C3' -165.4(14) .
C7' C1' C2' C8' 5.8(12) .
C7' C1' C6' C5' 161.4(15) .
C7' C1' C6' C9' -2(2) .
C8' C2' C3' C4' -171.8(16) .
